data_2223335
loop_
_publ_author_name
'Sun, Rong'
'Yang, Xiao-Yan'
'Yao, Cheng'

_publ_section_title
;
 2-(3-Bromo-4-ethylphenyl)-2-methylpropanoic acid
;
_journal_issue 10
_journal_name_full 'Acta Crystallographica Section E'
_journal_page_first o2481
_journal_paper_doi 10.1107/S1600536809036769
_journal_volume 65
_journal_year 2009
_chemical_formula_iupac 'C12 H15 Br O2'
_chemical_formula_moiety 'C12 H15 Br O2'
_chemical_formula_sum 'C12 H15 Br O2'
_chemical_formula_weight 271.15
_chemical_name_systematic
;
2-(3-Bromo-4-ethylphenyl)-2-methylpropanoic acid
;
_space_group_IT_number 14
_symmetry_cell_setting monoclinic
_symmetry_space_group_name_Hall '-P 2yn'
_symmetry_space_group_name_H-M 'P 1 21/n 1'
_atom_sites_solution_hydrogens geom
_atom_sites_solution_primary direct
_atom_sites_solution_secondary difmap
_audit_creation_method SHELXL-97
_cell_angle_alpha 90.00
_cell_angle_beta 90.98(3)
_cell_angle_gamma 90.00
_cell_formula_units_Z 4
_cell_length_a 9.7370(19)
_cell_length_b 7.2930(15)
_cell_length_c 17.433(4)
_cell_measurement_reflns_used 25
_cell_measurement_temperature 298(2)
_cell_measurement_theta_max 13
_cell_measurement_theta_min 10
_cell_volume 1237.8(5)
_computing_cell_refinement 'CAD-4 Software (Enraf--Nonius, 1985)'
_computing_data_collection 'CAD-4 Software (Enraf--Nonius, 1985)'
_computing_data_reduction 'XCAD4 (Harms & Wocadlo, 1995)'
_computing_molecular_graphics 'SHELXTL (Sheldrick, 2008)'
_computing_publication_material 'SHELXTL (Sheldrick, 2008)'
_computing_structure_refinement 'SHELXL97 (Sheldrick, 2008)'
_computing_structure_solution 'SHELXS97 (Sheldrick, 2008)'
_diffrn_ambient_temperature 298(2)
_diffrn_measured_fraction_theta_full 0.998
_diffrn_measured_fraction_theta_max 0.998
_diffrn_measurement_device_type 'Enraf--Nonius CAD-4'
_diffrn_measurement_method \w/2\q
_diffrn_radiation_monochromator graphite
_diffrn_radiation_source 'fine-focus sealed tube'
_diffrn_radiation_type MoK\a
_diffrn_radiation_wavelength 0.71073
_diffrn_reflns_av_R_equivalents 0.0512
_diffrn_reflns_av_sigmaI/netI 0.0881
_diffrn_reflns_limit_h_max 11
_diffrn_reflns_limit_h_min 0
_diffrn_reflns_limit_k_max 8
_diffrn_reflns_limit_k_min 0
_diffrn_reflns_limit_l_max 20
_diffrn_reflns_limit_l_min -20
_diffrn_reflns_number 2389
_diffrn_reflns_theta_full 25.28
_diffrn_reflns_theta_max 25.28
_diffrn_reflns_theta_min 2.38
_diffrn_standards_decay_% 1
_diffrn_standards_interval_count 200
_diffrn_standards_interval_time 120
_diffrn_standards_number 3
_exptl_absorpt_coefficient_mu 3.300
_exptl_absorpt_correction_T_max 0.7337
_exptl_absorpt_correction_T_min 0.5582
_exptl_absorpt_correction_type psi-scan
_exptl_absorpt_process_details '(North <i>et al.</i>,  1968)'
_exptl_crystal_colour Colourless
_exptl_crystal_density_diffrn 1.455
_exptl_crystal_density_method 'not measured'
_exptl_crystal_description Block
_exptl_crystal_F_000 552
_exptl_crystal_size_max 0.20
_exptl_crystal_size_mid 0.10
_exptl_crystal_size_min 0.10
_refine_diff_density_max 0.373
_refine_diff_density_min -0.561
_refine_ls_extinction_method none
_refine_ls_goodness_of_fit_ref 1.004
_refine_ls_hydrogen_treatment constr
_refine_ls_matrix_type full
_refine_ls_number_parameters 136
_refine_ls_number_reflns 2246
_refine_ls_number_restraints 0
_refine_ls_restrained_S_all 1.004
_refine_ls_R_factor_all 0.1350
_refine_ls_R_factor_gt 0.0649
_refine_ls_shift/su_max 0.001
_refine_ls_shift/su_mean <0.001
_refine_ls_structure_factor_coef Fsqd
_refine_ls_weighting_details 'calc w=1/[\s^2^(Fo^2^)+(0.073P)^2^] where P=(Fo^2^+2Fc^2^)/3'
_refine_ls_weighting_scheme calc
_refine_ls_wR_factor_gt 0.1342
_refine_ls_wR_factor_ref 0.1567
_reflns_number_gt 1171
_reflns_number_total 2246
_reflns_threshold_expression I>2\s(I)
_cod_data_source_file ci2903.cif
_cod_data_source_block I
_cod_depositor_comments
;
The following automatic conversions were performed:
'_symmetry_cell_setting' value 'Monoclinic' changed to 'monoclinic'
according to '/home/saulius/struct/CIF-dictionaries/cif_core.dic'
dictionary named 'cif_core.dic' version 2.4.1 from 2010-06-29.

Automatic conversion script
Id: cif_fix_enum 1527 2010-12-29 10:47:43Z saulius 

The following automatic conversions were performed:

'_symmetry_cell_setting' value 'Monoclinic' changed to 'monoclinic'
according to /home/saulius/struct/CIF-dictionaries/cif_core.dic
dictionary named 'cif_core.dic' version 2.4.1 from 2010-06-29.

Automatic conversion script
Id: cif_fix_values 1715 2011-07-08 13:25:40Z adriana 
;
_cod_original_cell_volume 1237.8(4)
_cod_original_sg_symbol_H-M 'P 21/n'
_cod_database_code 2223335
_cod_database_fobs_code 2223335

loop_
_symmetry_equiv_pos_as_xyz
'x, y, z'
'-x+1/2, y+1/2, -z+1/2'
'-x, -y, -z'
'x-1/2, -y-1/2, z-1/2'

loop_
_atom_site_type_symbol
_atom_site_label
_atom_site_fract_x
_atom_site_fract_y
_atom_site_fract_z
_atom_site_U_iso_or_equiv
_atom_site_adp_type
_atom_site_calc_flag
_atom_site_refinement_flags
_atom_site_occupancy
_atom_site_disorder_assembly
_atom_site_disorder_group
Br Br 0.59774(8) 0.20831(13) 0.22133(4) 0.0837(4) Uani d . 1 . .
O O1 0.1885(4) 0.0103(6) 0.0039(3) 0.0702(14) Uani d . 1 . .
H H1D 0.1216 -0.0561 0.0099 0.105 Uiso calc R 1 . .
C C1 0.5163(8) 0.6662(12) 0.2979(4) 0.095(3) Uani d . 1 . .
H H1A 0.5349 0.6986 0.3504 0.142 Uiso calc R 1 . .
H H1B 0.4845 0.7723 0.2703 0.142 Uiso calc R 1 . .
H H1C 0.5988 0.6212 0.2751 0.142 Uiso calc R 1 . .
O O2 0.0282(4) 0.2132(6) -0.0248(3) 0.0621(12) Uani d . 1 . .
C C2 0.4083(6) 0.5204(10) 0.2946(3) 0.0651(19) Uani d . 1 . .
H H2A 0.3259 0.5656 0.3186 0.078 Uiso calc R 1 . .
H H2B 0.4402 0.4145 0.3234 0.078 Uiso calc R 1 . .
C C3 0.3738(6) 0.4625(9) 0.2136(3) 0.0456(15) Uani d . 1 . .
C C4 0.4468(5) 0.3321(9) 0.1736(3) 0.0453(15) Uani d . 1 . .
C C5 0.4157(5) 0.2833(8) 0.0980(3) 0.0420(14) Uani d . 1 . .
H H5A 0.4688 0.1960 0.0733 0.050 Uiso calc R 1 . .
C C6 0.3068(5) 0.3641(8) 0.0596(3) 0.0376(14) Uani d . 1 . .
C C7 0.2310(6) 0.4946(9) 0.0993(3) 0.0551(17) Uani d . 1 . .
H H7A 0.1569 0.5521 0.0751 0.066 Uiso calc R 1 . .
C C8 0.2650(6) 0.5387(9) 0.1738(4) 0.0585(18) Uani d . 1 . .
H H8A 0.2115 0.6251 0.1987 0.070 Uiso calc R 1 . .
C C9 0.2652(6) 0.3128(8) -0.0232(3) 0.0458(15) Uani d . 1 . .
C C10 0.3853(7) 0.2252(10) -0.0659(4) 0.069(2) Uani d . 1 . .
H H10A 0.3562 0.1951 -0.1173 0.103 Uiso calc R 1 . .
H H10B 0.4141 0.1157 -0.0397 0.103 Uiso calc R 1 . .
H H10C 0.4605 0.3102 -0.0675 0.103 Uiso calc R 1 . .
C C11 0.2130(7) 0.4781(9) -0.0680(4) 0.067(2) Uani d . 1 . .
H H11A 0.1368 0.5316 -0.0419 0.100 Uiso calc R 1 . .
H H11B 0.1840 0.4401 -0.1185 0.100 Uiso calc R 1 . .
H H11C 0.2853 0.5669 -0.0720 0.100 Uiso calc R 1 . .
C C12 0.1475(6) 0.1738(8) -0.0153(3) 0.0456(15) Uani d . 1 . .

loop_
_atom_site_aniso_label
_atom_site_aniso_U_11
_atom_site_aniso_U_22
_atom_site_aniso_U_33
_atom_site_aniso_U_12
_atom_site_aniso_U_13
_atom_site_aniso_U_23
Br 0.0699(5) 0.1100(7) 0.0703(5) 0.0306(5) -0.0219(4) 0.0089(5)
O1 0.055(3) 0.041(3) 0.113(4) -0.007(2) -0.016(3) 0.011(3)
C1 0.103(6) 0.102(7) 0.078(5) -0.038(6) -0.012(5) -0.032(5)
O2 0.046(3) 0.046(3) 0.094(3) -0.001(2) -0.016(2) 0.007(2)
C2 0.063(4) 0.082(5) 0.050(4) -0.007(4) 0.000(3) -0.003(4)
C3 0.042(3) 0.053(4) 0.041(3) -0.003(3) -0.002(3) -0.005(3)
C4 0.035(3) 0.054(4) 0.047(3) -0.007(3) -0.002(3) 0.010(3)
C5 0.041(3) 0.040(3) 0.045(3) 0.004(3) 0.002(3) 0.000(3)
C6 0.038(3) 0.036(3) 0.039(3) -0.005(3) 0.001(3) 0.001(3)
C7 0.046(4) 0.065(5) 0.054(4) 0.011(3) -0.013(3) -0.006(4)
C8 0.059(4) 0.054(5) 0.062(4) 0.009(3) -0.003(3) -0.019(3)
C9 0.048(3) 0.048(4) 0.041(3) 0.000(3) -0.005(3) -0.001(3)
C10 0.067(4) 0.090(6) 0.049(4) 0.000(4) 0.008(3) -0.009(4)
C11 0.089(5) 0.064(5) 0.047(4) -0.014(4) -0.017(4) 0.013(4)
C12 0.057(4) 0.034(4) 0.045(3) 0.001(3) -0.011(3) -0.001(3)

loop_
_atom_type_symbol
_atom_type_description
_atom_type_scat_dispersion_real
_atom_type_scat_dispersion_imag
_atom_type_scat_source
C C 0.0033 0.0016 'International Tables Vol C Tables 4.2.6.8 and 6.1.1.4'
H H 0.0000 0.0000 'International Tables Vol C Tables 4.2.6.8 and 6.1.1.4'
O O 0.0106 0.0060 'International Tables Vol C Tables 4.2.6.8 and 6.1.1.4'
Br Br -0.2901 2.4595 'International Tables Vol C Tables 4.2.6.8 and 6.1.1.4'

loop_
_geom_angle_atom_site_label_1
_geom_angle_atom_site_label_2
_geom_angle_atom_site_label_3
_geom_angle_site_symmetry_1
_geom_angle_site_symmetry_3
_geom_angle
_geom_angle_publ_flag
C12 O1 H1D . . 109.5 ?
C2 C1 H1A . . 109.5 ?
C2 C1 H1B . . 109.5 ?
H1A C1 H1B . . 109.5 ?
C2 C1 H1C . . 109.5 ?
H1A C1 H1C . . 109.5 ?
H1B C1 H1C . . 109.5 ?
C1 C2 C3 . . 112.4(6) ?
C1 C2 H2A . . 109.1 ?
C3 C2 H2A . . 109.1 ?
C1 C2 H2B . . 109.1 ?
C3 C2 H2B . . 109.1 ?
H2A C2 H2B . . 107.8 ?
C8 C3 C4 . . 115.0(5) ?
C8 C3 C2 . . 121.2(6) ?
C4 C3 C2 . . 123.8(5) ?
C3 C4 C5 . . 123.2(5) ?
C3 C4 Br . . 120.3(4) ?
C5 C4 Br . . 116.5(5) ?
C6 C5 C4 . . 120.2(5) ?
C6 C5 H5A . . 119.9 ?
C4 C5 H5A . . 119.9 ?
C5 C6 C7 . . 117.5(5) ?
C5 C6 C9 . . 122.6(5) ?
C7 C6 C9 . . 119.9(5) ?
C8 C7 C6 . . 120.5(6) ?
C8 C7 H7A . . 119.7 ?
C6 C7 H7A . . 119.7 ?
C7 C8 C3 . . 123.7(6) ?
C7 C8 H8A . . 118.2 ?
C3 C8 H8A . . 118.2 ?
C11 C9 C10 . . 109.3(5) ?
C11 C9 C12 . . 109.0(5) ?
C10 C9 C12 . . 110.1(5) ?
C11 C9 C6 . . 111.7(5) ?
C10 C9 C6 . . 111.5(5) ?
C12 C9 C6 . . 105.1(4) ?
C9 C10 H10A . . 109.5 ?
C9 C10 H10B . . 109.5 ?
H10A C10 H10B . . 109.5 ?
C9 C10 H10C . . 109.5 ?
H10A C10 H10C . . 109.5 ?
H10B C10 H10C . . 109.5 ?
C9 C11 H11A . . 109.5 ?
C9 C11 H11B . . 109.5 ?
H11A C11 H11B . . 109.5 ?
C9 C11 H11C . . 109.5 ?
H11A C11 H11C . . 109.5 ?
H11B C11 H11C . . 109.5 ?
O2 C12 O1 . . 123.0(6) ?
O2 C12 C9 . . 123.3(5) ?
O1 C12 C9 . . 113.7(5) ?

loop_
_geom_bond_atom_site_label_1
_geom_bond_atom_site_label_2
_geom_bond_site_symmetry_2
_geom_bond_distance
_geom_bond_publ_flag
Br C4 . 1.904(6) ?
O1 C12 . 1.299(7) ?
O1 H1D . 0.82 ?
C1 C2 . 1.496(9) ?
C1 H1A . 0.96 ?
C1 H1B . 0.96 ?
C1 H1C . 0.96 ?
O2 C12 . 1.205(7) ?
C2 C3 . 1.505(8) ?
C2 H2A . 0.97 ?
C2 H2B . 0.97 ?
C3 C8 . 1.374(8) ?
C3 C4 . 1.383(8) ?
C4 C5 . 1.394(8) ?
C5 C6 . 1.376(7) ?
C5 H5A . 0.93 ?
C6 C7 . 1.395(8) ?
C6 C9 . 1.539(7) ?
C7 C8 . 1.373(8) ?
C7 H7A . 0.93 ?
C8 H8A . 0.93 ?
C9 C11 . 1.520(8) ?
C9 C10 . 1.536(9) ?
C9 C12 . 1.538(8) ?
C10 H10A . 0.96 ?
C10 H10B . 0.96 ?
C10 H10C . 0.96 ?
C11 H11A . 0.96 ?
C11 H11B . 0.96 ?
C11 H11C . 0.96 ?

loop_
_geom_hbond_atom_site_label_D
_geom_hbond_atom_site_label_H
_geom_hbond_atom_site_label_A
_geom_hbond_site_symmetry_A
_geom_hbond_distance_DH
_geom_hbond_distance_HA
_geom_hbond_distance_DA
_geom_hbond_angle_DHA
_geom_hbond_publ_flag
O1 H1D O2 3_555 0.82 1.88 2.696(6) 178 yes

loop_
_geom_torsion_atom_site_label_1
_geom_torsion_atom_site_label_2
_geom_torsion_atom_site_label_3
_geom_torsion_atom_site_label_4
_geom_torsion_site_symmetry_1
_geom_torsion_site_symmetry_2
_geom_torsion_site_symmetry_3
_geom_torsion_site_symmetry_4
_geom_torsion
_geom_torsion_publ_flag
C1 C2 C3 C8 . . . . -95.0(8) ?
C1 C2 C3 C4 . . . . 84.7(8) ?
C8 C3 C4 C5 . . . . 1.5(9) ?
C2 C3 C4 C5 . . . . -178.3(6) ?
C8 C3 C4 Br . . . . -178.4(4) ?
C2 C3 C4 Br . . . . 1.9(8) ?
C3 C4 C5 C6 . . . . -0.9(9) ?
Br C4 C5 C6 . . . . 178.9(4) ?
C4 C5 C6 C7 . . . . 0.2(8) ?
C4 C5 C6 C9 . . . . -178.5(5) ?
C5 C6 C7 C8 . . . . -0.2(9) ?
C9 C6 C7 C8 . . . . 178.5(6) ?
C6 C7 C8 C3 . . . . 0.9(11) ?
C4 C3 C8 C7 . . . . -1.5(10) ?
C2 C3 C8 C7 . . . . 178.3(6) ?
C5 C6 C9 C11 . . . . -144.6(6) ?
C7 C6 C9 C11 . . . . 36.7(7) ?
C5 C6 C9 C10 . . . . -22.0(8) ?
C7 C6 C9 C10 . . . . 159.4(6) ?
C5 C6 C9 C12 . . . . 97.3(6) ?
C7 C6 C9 C12 . . . . -81.4(6) ?
C11 C9 C12 O2 . . . . -18.2(8) ?
C10 C9 C12 O2 . . . . -138.1(6) ?
C6 C9 C12 O2 . . . . 101.7(6) ?
C11 C9 C12 O1 . . . . 163.1(5) ?
C10 C9 C12 O1 . . . . 43.2(7) ?
C6 C9 C12 O1 . . . . -77.0(6) ?

loop_
_cod_related_entry_id
_cod_related_entry_database
_cod_related_entry_code
1 ChemSpider 24743303
